data_4504181
loop_
_publ_author_name
'Wu, Shu-Ting'
'Long, La-Sheng'
'Huang, Rong-Bin'
'Zheng, Lan-Sun'

_publ_section_title
;
 pH-Dependent Assembly of Supramolecular Architectures from 0D to 2D
 Networks
;
_journal_issue 9
_journal_name_full 'Crystal Growth &amp; Design'
_journal_page_first 1746
_journal_paper_doi 10.1021/cg0608965
_journal_volume 7
_journal_year 2007
_chemical_formula_sum 'C58 H44 Cu2 N6 O8'
_chemical_formula_weight 1080.07
_chemical_name_systematic
; 
 ? 
;
_space_group_IT_number 14
_symmetry_cell_setting monoclinic
_symmetry_space_group_name_Hall '-P 2ybc'
_symmetry_space_group_name_H-M 'P 1 21/c 1'
_atom_sites_solution_hydrogens geom
_atom_sites_solution_primary direct
_atom_sites_solution_secondary difmap
_audit_creation_method SHELXL-97
_cell_angle_alpha 90.00
_cell_angle_beta 94.343(3)
_cell_angle_gamma 90.00
_cell_formula_units_Z 2
_cell_length_a 5.8317(12)
_cell_length_b 21.157(4)
_cell_length_c 20.679(4)
_cell_measurement_reflns_used 10287
_cell_measurement_temperature 173(2)
_cell_measurement_theta_max 55.968
_cell_measurement_theta_min 6.098
_cell_volume 2544.1(9)
_computing_cell_refinement 'SHELXTL-Plus (Sheldrick, 1990)'
_computing_data_collection 'SHELXTL-Plus (Sheldrick, 1990)'
_computing_data_reduction 'SHELXTL-Plus (Sheldrick, 1990)'
_computing_molecular_graphics 'SHELXTL V.5.0 (Sheldrick, 1997)'
_computing_publication_material 'SHELXL-97 (Sheldrick, 1997)'
_computing_structure_refinement 'SHELXL-97 (Sheldrick, 1997)'
_computing_structure_solution 'SHELXS-97 (Sheldrick, 1990)'
_diffrn_ambient_temperature 173(2)
_diffrn_measured_fraction_theta_full 0.996
_diffrn_measured_fraction_theta_max 0.996
_diffrn_measurement_device_type 'Smart Apex 2000'
_diffrn_measurement_method 'omega scan'
_diffrn_radiation_monochromator graphite
_diffrn_radiation_source 'fine-focus sealed tube'
_diffrn_radiation_type MoK\a
_diffrn_radiation_wavelength 0.71073
_diffrn_reflns_av_R_equivalents 0.0239
_diffrn_reflns_av_sigmaI/netI 0.0220
_diffrn_reflns_limit_h_max 7
_diffrn_reflns_limit_h_min -7
_diffrn_reflns_limit_k_max 26
_diffrn_reflns_limit_k_min -25
_diffrn_reflns_limit_l_max 25
_diffrn_reflns_limit_l_min -25
_diffrn_reflns_number 19464
_diffrn_reflns_theta_full 26.00
_diffrn_reflns_theta_max 26.00
_diffrn_reflns_theta_min 1.38
_diffrn_standards_decay_% none
_exptl_absorpt_coefficient_mu 0.899
_exptl_absorpt_correction_T_max 0.8268
_exptl_absorpt_correction_T_min 0.7264
_exptl_absorpt_correction_type sadabs
_exptl_crystal_colour Blue
_exptl_crystal_density_diffrn 1.410
_exptl_crystal_density_method 'not measured'
_exptl_crystal_description Block
_exptl_crystal_F_000 1112
_exptl_crystal_size_max 0.38
_exptl_crystal_size_mid 0.28
_exptl_crystal_size_min 0.22
_refine_diff_density_max 0.379
_refine_diff_density_min -0.207
_refine_diff_density_rms 0.063
_refine_ls_extinction_method none
_refine_ls_goodness_of_fit_ref 1.072
_refine_ls_hydrogen_treatment mixed
_refine_ls_matrix_type full
_refine_ls_number_parameters 334
_refine_ls_number_reflns 4975
_refine_ls_number_restraints 0
_refine_ls_restrained_S_all 1.072
_refine_ls_R_factor_all 0.0390
_refine_ls_R_factor_gt 0.0358
_refine_ls_shift/su_max 0.001
_refine_ls_shift/su_mean 0.000
_refine_ls_structure_factor_coef Fsqd
_refine_ls_weighting_details 'calc w=1/[\s^2^(Fo^2^)+(0.0470P)^2^+1.5620P] where P=(Fo^2^+2Fc^2^)/3'
_refine_ls_weighting_scheme calc
_refine_ls_wR_factor_gt 0.0896
_refine_ls_wR_factor_ref 0.0913
_reflns_number_gt 4566
_reflns_number_total 4975
_reflns_threshold_expression >2sigma(I)
_cod_data_source_file cg0608965si20061208_094236.cif
_cod_data_source_block complex3
_cod_original_cell_volume 2544.0(9)
_cod_original_sg_symbol_H-M P2(1)/c
_cod_database_code 4504181

loop_
_symmetry_equiv_pos_as_xyz
'x, y, z'
'-x, y+1/2, -z+1/2'
'-x, -y, -z'
'x, -y-1/2, z-1/2'

loop_
_atom_site_label
_atom_site_type_symbol
_atom_site_fract_x
_atom_site_fract_y
_atom_site_fract_z
_atom_site_U_iso_or_equiv
_atom_site_adp_type
_atom_site_occupancy
_atom_site_symmetry_multiplicity
_atom_site_calc_flag
_atom_site_refinement_flags
Cu1 Cu 0.60046(4) 0.848411(10) 0.178273(11) 0.02162(9) Uani 1 1 d .
O1 O 0.4924(2) 0.92144(6) 0.22621(7) 0.0256(3) Uani 1 1 d .
O2 O 0.8343(3) 0.89929(7) 0.27369(7) 0.0366(4) Uani 1 1 d .
O3 O 0.7097(2) 0.77764(6) 0.12852(6) 0.0258(3) Uani 1 1 d .
O4 O 0.4033(3) 0.80988(8) 0.06790(9) 0.0424(4) Uani 1 1 d .
C1 C 0.6596(4) 0.93251(9) 0.26814(10) 0.0263(4) Uani 1 1 d .
C2 C 0.6389(4) 0.98821(10) 0.31210(10) 0.0311(5) Uani 1 1 d .
C3 C 0.8273(5) 1.00688(13) 0.35224(14) 0.0504(7) Uani 1 1 d .
H3A H 0.9680 0.9843 0.3518 0.060 Uiso 1 1 calc R
C4 C 0.8113(6) 1.05794(16) 0.39271(18) 0.0739(10) Uani 1 1 d .
H4A H 0.9416 1.0705 0.4200 0.089 Uiso 1 1 calc R
C5 C 0.6100(7) 1.09076(15) 0.39406(17) 0.0728(10) Uani 1 1 d .
H5A H 0.6001 1.1258 0.4225 0.087 Uiso 1 1 calc R
C6 C 0.4232(6) 1.07313(14) 0.35447(15) 0.0605(8) Uani 1 1 d .
H6A H 0.2834 1.0961 0.3551 0.073 Uiso 1 1 calc R
C7 C 0.4372(5) 1.02172(12) 0.31338(12) 0.0430(6) Uani 1 1 d .
H7A H 0.3066 1.0096 0.2859 0.052 Uiso 1 1 calc R
C11 C 0.5752(3) 0.77628(9) 0.07663(10) 0.0268(4) Uani 1 1 d .
C12 C 0.6396(4) 0.73159(9) 0.02459(10) 0.0269(4) Uani 1 1 d .
C13 C 0.4866(4) 0.72091(12) -0.02881(11) 0.0404(5) Uani 1 1 d .
H13A H 0.3421 0.7419 -0.0323 0.048 Uiso 1 1 calc R
C14 C 0.5434(5) 0.67985(14) -0.07704(13) 0.0529(7) Uani 1 1 d .
H14A H 0.4371 0.6720 -0.1132 0.063 Uiso 1 1 calc R
C15 C 0.7549(6) 0.65029(12) -0.07254(12) 0.0488(7) Uani 1 1 d .
H15A H 0.7941 0.6222 -0.1058 0.059 Uiso 1 1 calc R
C16 C 0.9088(5) 0.66127(11) -0.02027(12) 0.0394(5) Uani 1 1 d .
H16A H 1.0547 0.6411 -0.0176 0.047 Uiso 1 1 calc R
C17 C 0.8512(4) 0.70179(10) 0.02861(10) 0.0309(5) Uani 1 1 d .
H17A H 0.9574 0.7091 0.0650 0.037 Uiso 1 1 calc R
C21 C 0.4784(4) 0.72756(10) 0.23765(10) 0.0298(4) Uani 1 1 d .
H21A H 0.6144 0.7132 0.2198 0.036 Uiso 1 1 calc R
C22 C 0.3512(4) 0.68502(10) 0.26972(11) 0.0303(5) Uani 1 1 d .
H22A H 0.4003 0.6423 0.2740 0.036 Uiso 1 1 calc R
C23 C 0.1498(3) 0.70438(9) 0.29603(9) 0.0253(4) Uani 1 1 d .
C24 C 0.0902(3) 0.76785(9) 0.28858(10) 0.0259(4) Uani 1 1 d .
H24A H -0.0450 0.7834 0.3060 0.031 Uiso 1 1 calc R
C25 C 0.2267(3) 0.80802(9) 0.25606(10) 0.0252(4) Uani 1 1 d .
H25A H 0.1828 0.8511 0.2516 0.030 Uiso 1 1 calc R
C26 C 0.0028(4) 0.65972(9) 0.32915(10) 0.0265(4) Uani 1 1 d .
C27 C -0.1201(4) 0.67850(10) 0.38095(11) 0.0321(5) Uani 1 1 d .
H27A H -0.1068 0.7204 0.3973 0.039 Uiso 1 1 calc R
C28 C -0.2620(4) 0.63514(11) 0.40821(11) 0.0357(5) Uani 1 1 d .
H28A H -0.3445 0.6487 0.4436 0.043 Uiso 1 1 calc R
C29 C -0.1702(4) 0.55829(10) 0.33915(11) 0.0363(5) Uani 1 1 d .
H29A H -0.1862 0.5160 0.3242 0.044 Uiso 1 1 calc R
C30 C -0.0228(4) 0.59766(10) 0.30842(11) 0.0330(5) Uani 1 1 d .
H30A H 0.0593 0.5824 0.2737 0.040 Uiso 1 1 calc R
C32 C 1.0565(3) 0.92499(9) 0.04803(9) 0.0240(4) Uani 1 1 d .
H32A H 1.1951 0.9113 0.0311 0.029 Uiso 1 1 calc R
C33 C 0.9523(3) 0.98068(9) 0.02550(9) 0.0207(4) Uani 1 1 d .
C34 C 0.7526(3) 0.99839(9) 0.05375(9) 0.0241(4) Uani 1 1 d .
H34A H 0.6760 1.0365 0.0408 0.029 Uiso 1 1 calc R
C35 C 0.6664(3) 0.96081(9) 0.10039(9) 0.0248(4) Uani 1 1 d .
H35A H 0.5305 0.9741 0.1191 0.030 Uiso 1 1 calc R
C31 C 0.9601(3) 0.88963(9) 0.09470(9) 0.0249(4) Uani 1 1 d .
H31A H 1.0347 0.8517 0.1092 0.030 Uiso 1 1 calc R
N3 N 0.7647(3) 0.90643(7) 0.12071(8) 0.0224(3) Uani 1 1 d .
N1 N 0.4200(3) 0.78876(7) 0.23027(8) 0.0236(3) Uani 1 1 d .
N2 N -0.2907(3) 0.57584(9) 0.38822(9) 0.0349(4) Uani 1 1 d .

loop_
_atom_site_aniso_label
_atom_site_aniso_U_11
_atom_site_aniso_U_22
_atom_site_aniso_U_33
_atom_site_aniso_U_23
_atom_site_aniso_U_13
_atom_site_aniso_U_12
Cu1 0.02509(14) 0.01726(13) 0.02383(14) 0.00199(8) 0.01043(10) 0.00164(9)
O1 0.0295(7) 0.0212(7) 0.0276(7) -0.0002(5) 0.0122(6) 0.0011(6)
O2 0.0396(9) 0.0352(9) 0.0355(8) -0.0014(7) 0.0062(7) 0.0126(7)
O3 0.0325(8) 0.0204(7) 0.0258(7) 0.0000(5) 0.0106(6) 0.0025(6)
O4 0.0327(8) 0.0377(9) 0.0570(11) -0.0036(8) 0.0042(7) 0.0114(7)
C1 0.0338(11) 0.0205(10) 0.0261(10) 0.0050(8) 0.0126(9) -0.0003(8)
C2 0.0408(12) 0.0235(10) 0.0304(11) 0.0012(8) 0.0106(9) -0.0001(9)
C3 0.0435(14) 0.0437(15) 0.0642(17) -0.0168(13) 0.0052(13) -0.0041(12)
C4 0.066(2) 0.068(2) 0.086(2) -0.0415(19) -0.0040(18) -0.0075(17)
C5 0.089(2) 0.0523(18) 0.077(2) -0.0373(17) 0.0061(19) 0.0018(17)
C6 0.070(2) 0.0514(17) 0.0608(18) -0.0161(14) 0.0095(15) 0.0243(15)
C7 0.0534(15) 0.0389(13) 0.0368(13) -0.0071(10) 0.0044(11) 0.0140(11)
C11 0.0257(10) 0.0211(10) 0.0346(11) 0.0019(8) 0.0093(8) -0.0017(8)
C12 0.0327(11) 0.0214(10) 0.0269(10) 0.0022(8) 0.0048(8) -0.0028(8)
C13 0.0415(13) 0.0409(13) 0.0379(13) 0.0031(10) -0.0027(10) -0.0025(10)
C14 0.0665(19) 0.0559(17) 0.0342(13) -0.0062(12) -0.0092(12) -0.0092(14)
C15 0.078(2) 0.0383(14) 0.0311(13) -0.0097(10) 0.0107(13) -0.0007(13)
C16 0.0507(14) 0.0319(12) 0.0372(13) -0.0026(9) 0.0125(11) 0.0095(10)
C17 0.0377(12) 0.0281(11) 0.0271(10) -0.0011(8) 0.0033(9) 0.0035(9)
C21 0.0305(11) 0.0254(10) 0.0348(11) 0.0035(8) 0.0113(9) 0.0049(8)
C22 0.0332(11) 0.0209(10) 0.0378(12) 0.0060(8) 0.0091(9) 0.0039(8)
C23 0.0278(10) 0.0244(10) 0.0239(10) 0.0012(8) 0.0037(8) -0.0035(8)
C24 0.0234(10) 0.0247(10) 0.0305(10) -0.0003(8) 0.0081(8) 0.0002(8)
C25 0.0266(10) 0.0203(9) 0.0291(10) 0.0012(8) 0.0058(8) 0.0010(8)
C26 0.0268(10) 0.0265(10) 0.0261(10) 0.0048(8) 0.0018(8) -0.0035(8)
C27 0.0364(12) 0.0269(11) 0.0340(11) -0.0002(9) 0.0092(9) -0.0058(9)
C28 0.0397(12) 0.0342(12) 0.0347(12) 0.0024(9) 0.0125(10) -0.0073(10)
C29 0.0490(13) 0.0253(11) 0.0347(12) 0.0022(9) 0.0033(10) -0.0110(10)
C30 0.0420(12) 0.0269(11) 0.0311(11) 0.0008(9) 0.0082(9) -0.0049(9)
C32 0.0205(9) 0.0238(10) 0.0288(10) 0.0020(8) 0.0087(8) 0.0041(7)
C33 0.0214(9) 0.0202(9) 0.0209(9) -0.0007(7) 0.0038(7) 0.0004(7)
C34 0.0244(9) 0.0206(9) 0.0282(10) 0.0036(8) 0.0083(8) 0.0055(8)
C35 0.0236(9) 0.0246(10) 0.0274(10) 0.0009(8) 0.0095(8) 0.0045(8)
C31 0.0252(10) 0.0209(9) 0.0292(10) 0.0038(8) 0.0065(8) 0.0054(8)
N3 0.0248(8) 0.0194(8) 0.0242(8) 0.0017(6) 0.0095(6) 0.0015(6)
N1 0.0256(8) 0.0201(8) 0.0260(8) 0.0015(6) 0.0086(7) 0.0003(6)
N2 0.0382(10) 0.0332(10) 0.0338(10) 0.0054(8) 0.0050(8) -0.0106(8)

loop_
_atom_type_symbol
_atom_type_description
_atom_type_scat_dispersion_real
_atom_type_scat_dispersion_imag
_atom_type_scat_source
C C 0.0033 0.0016 'International Tables Vol C Tables 4.2.6.8 and 6.1.1.4'
H H 0.0000 0.0000 'International Tables Vol C Tables 4.2.6.8 and 6.1.1.4'
N N 0.0061 0.0033 'International Tables Vol C Tables 4.2.6.8 and 6.1.1.4'
O O 0.0106 0.0060 'International Tables Vol C Tables 4.2.6.8 and 6.1.1.4'
Cu Cu 0.3201 1.2651 'International Tables Vol C Tables 4.2.6.8 and 6.1.1.4'

loop_
_geom_angle_atom_site_label_1
_geom_angle_atom_site_label_2
_geom_angle_atom_site_label_3
_geom_angle
_geom_angle_site_symmetry_3
_geom_angle_publ_flag
O3 Cu1 O1 178.25(5) . yes
O3 Cu1 N3 88.11(6) . yes
O1 Cu1 N3 90.23(6) . yes
O3 Cu1 N1 90.31(6) . yes
O1 Cu1 N1 91.31(6) . yes
N3 Cu1 N1 175.79(7) . yes
O3 Cu1 O2 123.73(6) . yes
O1 Cu1 O2 56.70(5) . yes
N3 Cu1 O2 87.10(6) . yes
N1 Cu1 O2 97.02(6) . yes
O3 Cu1 O4 55.83(5) . yes
O1 Cu1 O4 123.38(6) . yes
N3 Cu1 O4 82.56(6) . yes
N1 Cu1 O4 93.32(6) . yes
O2 Cu1 O4 169.66(5) . yes
C1 O1 Cu1 103.25(12) . ?
C1 O2 Cu1 77.26(12) . ?
C11 O3 Cu1 104.81(12) . ?
C11 O4 Cu1 75.64(13) . ?
O2 C1 O1 122.74(19) . ?
O2 C1 C2 119.6(2) . ?
O1 C1 C2 117.63(18) . ?
C7 C2 C3 118.9(2) . ?
C7 C2 C1 121.7(2) . ?
C3 C2 C1 119.4(2) . ?
C4 C3 C2 120.2(3) . ?
C4 C3 H3A 119.9 . ?
C2 C3 H3A 119.9 . ?
C5 C4 C3 120.7(3) . ?
C5 C4 H4A 119.7 . ?
C3 C4 H4A 119.7 . ?
C6 C5 C4 119.8(3) . ?
C6 C5 H5A 120.1 . ?
C4 C5 H5A 120.1 . ?
C5 C6 C7 120.1(3) . ?
C5 C6 H6A 120.0 . ?
C7 C6 H6A 120.0 . ?
C2 C7 C6 120.4(3) . ?
C2 C7 H7A 119.8 . ?
C6 C7 H7A 119.8 . ?
O4 C11 O3 123.36(19) . ?
O4 C11 C12 120.2(2) . ?
O3 C11 C12 116.38(17) . ?
C17 C12 C13 119.5(2) . ?
C17 C12 C11 120.97(19) . ?
C13 C12 C11 119.6(2) . ?
C14 C13 C12 120.2(2) . ?
C14 C13 H13A 119.9 . ?
C12 C13 H13A 119.9 . ?
C15 C14 C13 119.9(2) . ?
C15 C14 H14A 120.1 . ?
C13 C14 H14A 120.1 . ?
C16 C15 C14 120.3(2) . ?
C16 C15 H15A 119.8 . ?
C14 C15 H15A 119.8 . ?
C15 C16 C17 120.0(2) . ?
C15 C16 H16A 120.0 . ?
C17 C16 H16A 120.0 . ?
C12 C17 C16 120.2(2) . ?
C12 C17 H17A 119.9 . ?
C16 C17 H17A 119.9 . ?
N1 C21 C22 123.09(19) . ?
N1 C21 H21A 118.5 . ?
C22 C21 H21A 118.5 . ?
C21 C22 C23 119.98(19) . ?
C21 C22 H22A 120.0 . ?
C23 C22 H22A 120.0 . ?
C22 C23 C24 116.84(18) . ?
C22 C23 C26 121.91(18) . ?
C24 C23 C26 121.24(18) . ?
C25 C24 C23 120.07(18) . ?
C25 C24 H24A 120.0 . ?
C23 C24 H24A 120.0 . ?
N1 C25 C24 122.69(18) . ?
N1 C25 H25A 118.7 . ?
C24 C25 H25A 118.7 . ?
C30 C26 C27 117.32(19) . ?
C30 C26 C23 121.00(19) . ?
C27 C26 C23 121.66(19) . ?
C28 C27 C26 118.9(2) . ?
C28 C27 H27A 120.5 . ?
C26 C27 H27A 120.5 . ?
N2 C28 C27 124.4(2) . ?
N2 C28 H28A 117.8 . ?
C27 C28 H28A 117.8 . ?
N2 C29 C30 124.3(2) . ?
N2 C29 H29A 117.8 . ?
C30 C29 H29A 117.8 . ?
C29 C30 C26 119.0(2) . ?
C29 C30 H30A 120.5 . ?
C26 C30 H30A 120.5 . ?
C31 C32 C33 120.34(17) . ?
C31 C32 H32A 119.8 . ?
C33 C32 H32A 119.8 . ?
C32 C33 C34 116.46(17) . ?
C32 C33 C33 122.0(2) 3_775 ?
C34 C33 C33 121.5(2) 3_775 ?
C35 C34 C33 120.04(17) . ?
C35 C34 H34A 120.0 . ?
C33 C34 H34A 120.0 . ?
N3 C35 C34 123.15(17) . ?
N3 C35 H35A 118.4 . ?
C34 C35 H35A 118.4 . ?
N3 C31 C32 122.77(18) . ?
N3 C31 H31A 118.6 . ?
C32 C31 H31A 118.6 . ?
C35 N3 C31 117.22(16) . ?
C35 N3 Cu1 120.04(13) . ?
C31 N3 Cu1 122.25(13) . ?
C21 N1 C25 117.33(17) . ?
C21 N1 Cu1 121.85(13) . ?
C25 N1 Cu1 120.71(13) . ?
C28 N2 C29 116.09(19) . ?

loop_
_geom_bond_atom_site_label_1
_geom_bond_atom_site_label_2
_geom_bond_distance
_geom_bond_site_symmetry_2
_geom_bond_publ_flag
Cu1 O3 1.9508(13) . yes
Cu1 O1 1.9652(13) . yes
Cu1 N3 2.0032(16) . yes
Cu1 N1 2.0069(16) . yes
Cu1 O2 2.5502(17) . yes
Cu1 O4 2.6074(18) . yes
O1 C1 1.276(3) . ?
O2 C1 1.236(3) . ?
O3 C11 1.280(3) . ?
O4 C11 1.232(3) . ?
C1 C2 1.499(3) . ?
C2 C7 1.375(3) . ?
C2 C3 1.383(4) . ?
C3 C4 1.374(4) . ?
C3 H3A 0.9500 . ?
C4 C5 1.366(5) . ?
C4 H4A 0.9500 . ?
C5 C6 1.364(5) . ?
C5 H5A 0.9500 . ?
C6 C7 1.386(4) . ?
C6 H6A 0.9500 . ?
C7 H7A 0.9500 . ?
C11 C12 1.501(3) . ?
C12 C17 1.383(3) . ?
C12 C13 1.385(3) . ?
C13 C14 1.382(4) . ?
C13 H13A 0.9500 . ?
C14 C15 1.379(4) . ?
C14 H14A 0.9500 . ?
C15 C16 1.371(4) . ?
C15 H15A 0.9500 . ?
C16 C17 1.386(3) . ?
C16 H16A 0.9500 . ?
C17 H17A 0.9500 . ?
C21 N1 1.345(3) . ?
C21 C22 1.369(3) . ?
C21 H21A 0.9500 . ?
C22 C23 1.393(3) . ?
C22 H22A 0.9500 . ?
C23 C24 1.393(3) . ?
C23 C26 1.478(3) . ?
C24 C25 1.375(3) . ?
C24 H24A 0.9500 . ?
C25 N1 1.346(2) . ?
C25 H25A 0.9500 . ?
C26 C30 1.386(3) . ?
C26 C27 1.391(3) . ?
C27 C28 1.384(3) . ?
C27 H27A 0.9500 . ?
C28 N2 1.328(3) . ?
C28 H28A 0.9500 . ?
C29 N2 1.330(3) . ?
C29 C30 1.385(3) . ?
C29 H29A 0.9500 . ?
C30 H30A 0.9500 . ?
C32 C31 1.375(3) . ?
C32 C33 1.390(3) . ?
C32 H32A 0.9500 . ?
C33 C34 1.393(3) . ?
C33 C33 1.476(4) 3_775 ?
C34 C35 1.374(3) . ?
C34 H34A 0.9500 . ?
C35 N3 1.339(2) . ?
C35 H35A 0.9500 . ?
C31 N3 1.344(2) . ?
C31 H31A 0.9500 . ?
